data_7060897
loop_
_publ_author_name
'Yao, Guang-Xu'
'Li, Peng'
'Zhang, Jin-Qiang'
'Wang, Li'
'Liu, Hui'
'Dong, Wen-Kui'

_publ_section_title
;
 A highly efficient yet stable salamo-type fluorescent chemosensor with
 multiple responses to Cu2+ and S2&#x2212;
;
_journal_issue 37
_journal_name_full 'New Journal of Chemistry'
_journal_page_first 17347
_journal_page_last 17355
_journal_paper_doi 10.1039/D1NJ02763H
_journal_volume 45
_journal_year 2021
_chemical_formula_moiety 'C29 H29 Cu2 N4 O9, Cl O4, 2(C H4 O)'
_chemical_formula_sum 'C31 H37 Cl Cu2 N4 O15'
_chemical_formula_weight 868.17
_space_group_crystal_system monoclinic
_space_group_IT_number 14
_space_group_name_Hall '-P 2ybc'
_space_group_name_H-M_alt 'P 1 21/c 1'
_atom_sites_solution_hydrogens mixed
_atom_sites_solution_primary dual
_audit_creation_date 2020-09-30
_audit_creation_method
;
Olex2 1.2
(compiled 2018.05.29 svn.r3508 for OlexSys, GUI svn.r5506)
;
_audit_update_record
;
2021-04-16 deposited with the CCDC.	2021-08-11 downloaded from the CCDC.
;
_cell_angle_alpha 90
_cell_angle_beta 100.7080(10)
_cell_angle_gamma 90
_cell_formula_units_Z 4
_cell_length_a 11.3598(4)
_cell_length_b 28.8890(8)
_cell_length_c 10.9160(3)
_cell_measurement_reflns_used 9894
_cell_measurement_temperature 173(2)
_cell_measurement_theta_max 26.51
_cell_measurement_theta_min 2.31
_cell_volume 3519.96(19)
_computing_cell_refinement 'SAINT V8.38A (?, 2016)'
_computing_data_reduction 'SAINT V8.38A (?, 2016)'
_computing_molecular_graphics 'Olex2 (Dolomanov et al., 2009)'
_computing_publication_material 'Olex2 (Dolomanov et al., 2009)'
_computing_structure_refinement 'ShelXL (Sheldrick, 2015)'
_computing_structure_solution 'ShelXT (Sheldrick, 2015)'
_diffrn_ambient_temperature 173.0
_diffrn_detector_area_resol_mean 8
_diffrn_measured_fraction_theta_full 0.998
_diffrn_measured_fraction_theta_max 0.997
_diffrn_measurement_device_type 'Bruker D8 Venture'
_diffrn_measurement_method '\w and \f scans'
_diffrn_radiation_monochromator graphite
_diffrn_radiation_type MoK\a
_diffrn_radiation_wavelength 0.71073
_diffrn_reflns_av_R_equivalents 0.0717
_diffrn_reflns_av_unetI/netI 0.0462
_diffrn_reflns_Laue_measured_fraction_full 0.998
_diffrn_reflns_Laue_measured_fraction_max 0.997
_diffrn_reflns_limit_h_max 14
_diffrn_reflns_limit_h_min -13
_diffrn_reflns_limit_k_max 36
_diffrn_reflns_limit_k_min -36
_diffrn_reflns_limit_l_max 13
_diffrn_reflns_limit_l_min -13
_diffrn_reflns_number 43526
_diffrn_reflns_point_group_measured_fraction_full 0.998
_diffrn_reflns_point_group_measured_fraction_max 0.997
_diffrn_reflns_theta_full 25.242
_diffrn_reflns_theta_max 26.748
_diffrn_reflns_theta_min 2.306
_diffrn_source 'sealed tube'
_exptl_absorpt_coefficient_mu 1.362
_exptl_absorpt_correction_T_max 0.7454
_exptl_absorpt_correction_T_min 0.6603
_exptl_absorpt_correction_type multi-scan
_exptl_absorpt_process_details SADABS
_exptl_crystal_density_diffrn 1.638
_exptl_crystal_description block
_exptl_crystal_F_000 1784
_exptl_crystal_size_max 0.19
_exptl_crystal_size_mid 0.17
_exptl_crystal_size_min 0.16
_refine_diff_density_max 0.876
_refine_diff_density_min -1.111
_refine_diff_density_rms 0.118
_refine_ls_extinction_coef 0.0010(3)
_refine_ls_extinction_expression Fc^*^=kFc[1+0.001xFc^2^\l^3^/sin(2\q)]^-1/4^
_refine_ls_extinction_method 'SHELXL-2018/3 (Sheldrick 2018)'
_refine_ls_goodness_of_fit_ref 1.069
_refine_ls_hydrogen_treatment constr
_refine_ls_matrix_type full
_refine_ls_number_parameters 532
_refine_ls_number_reflns 7471
_refine_ls_number_restraints 235
_refine_ls_restrained_S_all 1.068
_refine_ls_R_factor_all 0.0960
_refine_ls_R_factor_gt 0.0694
_refine_ls_shift/su_max 0.001
_refine_ls_shift/su_mean 0.000
_refine_ls_structure_factor_coef Fsqd
_refine_ls_weighting_details 'w=1/[\s^2^(Fo^2^)+(0.0600P)^2^+18.5192P] where P=(Fo^2^+2Fc^2^)/3'
_refine_ls_weighting_scheme calc
_refine_ls_wR_factor_gt 0.1610
_refine_ls_wR_factor_ref 0.1774
_reflns_Friedel_coverage 0.000
_reflns_number_gt 5597
_reflns_number_total 7471
_reflns_threshold_expression 'I > 2\s(I)'
_cod_data_source_file d1nj02763h2.cif
_cod_data_source_block 11
_cod_depositor_comments 'Adding full bibliography for 7060897.cif.'
_cod_database_code 7060897
_shelx_shelxl_version_number 2018/3
_shelx_space_group_comment
;
The symmetry employed for this shelxl refinement is uniquely defined
by the following loop, which should always be used as a source of
symmetry information in preference to the above space-group names.
They are only intended as comments.
;
_shelx_estimated_absorpt_t_max 0.812
_shelx_estimated_absorpt_t_min 0.782
_olex2_refinement_description
;
1. Fixed Uiso
 At 1.2 times of:
  All C(H) groups, All C(H,H) groups
 At 1.5 times of:
  All C(H,H,H) groups, All O(H) groups, All O(H,H) groups
2. Restrained distances
 H11A-O11
 0.84 with sigma of 0.01
 O15A-O14A \\sim O12A-O13A
 with sigma of 0.02
 C31A-O11 \\sim O11-C31
 with sigma of 0.02
3. Uiso/Uaniso restraints and constraints
O15A \\sim O15 \\sim O14 \\sim O14A \\sim O13A \\sim O13 \\sim O12A \\sim O12:
within 3.8A with sigma of 0.01 and sigma for terminal atoms of 0.02
Uanis(C31) \\sim Ueq, Uanis(C31A) \\sim Ueq: with sigma of 0.01 and sigma for
terminal atoms of 0.02
4. Rigid body (RIGU) restrains
 O15A, Cl1, O12A, O14A, O13A
 with sigma for 1-2 distances of 0.004 and sigma for 1-3 distances of 0.004
 O13, O14, O12, O15, Cl1
 with sigma for 1-2 distances of 0.004 and sigma for 1-3 distances of 0.004
5. Others
 Sof(O12A)=Sof(O15A)=Sof(O14A)=Sof(O13A)=Sof(H11B)=Sof(C31A)=Sof(H31D)=
 Sof(H31E)=Sof(H31F)=1-FVAR(1)
 Sof(O13)=Sof(O14)=Sof(O12)=Sof(O15)=Sof(H11A)=Sof(C31)=Sof(H31A)=Sof(H31B)=
 Sof(H31C)=FVAR(1)
6.a Riding coordinates:
 O11(H11A), O11(H11B)
6.b Secondary CH2 refined with riding coordinates:
 C20(H20A,H20B), C21(H21A,H21B), C9(H9A,H9B), C10(H10A,H10B)
6.c Aromatic/amide H refined with riding coordinates:
 C11(H11), C8(H8), C19(H19), C15(H15), C22(H22), C26(H26), C5(H5), C28(H28),
 C17(H17), C3(H3), C4(H4), C27(H27)
6.d Idealised Me refined as rotating group:
 C29(H29A,H29B,H29C), C18(H18A,H18B,H18C), C7(H7A,H7B,H7C), C30(H30A,H30B,
 H30C), C31(H31A,H31B,H31C), C31A(H31D,H31E,H31F)
6.e Idealised tetrahedral OH refined as rotating group:
 O10(H10)
;
_olex2_submission_special_instructions 'No special instructions were received'

loop_
_space_group_symop_operation_xyz
'x, y, z'
'-x, y+1/2, -z+1/2'
'-x, -y, -z'
'x, -y-1/2, z-1/2'

loop_
_atom_site_label
_atom_site_type_symbol
_atom_site_fract_x
_atom_site_fract_y
_atom_site_fract_z
_atom_site_U_iso_or_equiv
_atom_site_adp_type
_atom_site_occupancy
_atom_site_site_symmetry_order
_atom_site_calc_flag
_atom_site_refinement_flags_posn
_atom_site_refinement_flags_adp
_atom_site_refinement_flags_occupancy
_atom_site_disorder_assembly
_atom_site_disorder_group
Cu2 Cu 0.65260(5) 0.23202(2) 0.14782(6) 0.02233(18) Uani 1 1 d . . . . .
Cu1 Cu 0.46687(5) 0.23598(2) 0.31787(6) 0.02265(18) Uani 1 1 d . . . . .
Cl1 Cl 1.05639(15) 0.40901(6) 0.23562(19) 0.0519(4) Uani 1 1 d . U . . .
O2 O 0.6155(3) 0.20517(12) 0.3730(4) 0.0300(8) Uani 1 1 d . . . . .
O6 O 0.9039(3) 0.26200(13) 0.2018(3) 0.0262(8) Uani 1 1 d . . . . .
O8 O 0.5039(3) 0.20026(13) 0.1137(4) 0.0299(8) Uani 1 1 d . . . . .
O4 O 0.2177(3) 0.26815(13) 0.2615(3) 0.0250(8) Uani 1 1 d . . . . .
O5 O 0.5607(3) 0.27603(12) 0.2274(4) 0.0265(8) Uani 1 1 d . . . . .
O1 O 0.8255(3) 0.17135(13) 0.3547(4) 0.0315(8) Uani 1 1 d . . . . .
O9 O 0.2904(3) 0.16754(13) 0.1234(4) 0.0317(9) Uani 1 1 d . . . . .
O7 O 0.8461(3) 0.18711(14) 0.0376(4) 0.0332(9) Uani 1 1 d . . . . .
O3 O 0.2695(3) 0.19484(14) 0.4331(4) 0.0334(9) Uani 1 1 d . . . . .
N1 N 0.3858(4) 0.18947(16) 0.4036(4) 0.0277(10) Uani 1 1 d . . . . .
N3 N 0.7825(3) 0.27772(15) 0.1828(4) 0.0223(9) Uani 1 1 d . . . . .
N2 N 0.3394(4) 0.28238(15) 0.2758(4) 0.0246(9) Uani 1 1 d . . . . .
N4 N 0.7284(4) 0.18364(15) 0.0630(4) 0.0249(9) Uani 1 1 d . . . . .
C14 C 0.6667(5) 0.34560(18) 0.2106(5) 0.0249(11) Uani 1 1 d . . . . .
C11 C 0.3482(4) 0.32536(18) 0.2473(4) 0.0241(10) Uani 1 1 d . . . . .
H11 H 0.277034 0.343415 0.232121 0.029 Uiso 1 1 calc R . . . .
C23 C 0.5718(5) 0.12594(18) 0.0540(5) 0.0273(11) Uani 1 1 d . . . . .
C13 C 0.5623(4) 0.32166(16) 0.2248(5) 0.0217(10) Uani 1 1 d . . . . .
C8 C 0.4200(5) 0.14676(18) 0.4176(5) 0.0277(11) Uani 1 1 d . . . . .
H8 H 0.365671 0.125139 0.442024 0.033 Uiso 1 1 calc R . . . .
C19 C 0.7767(5) 0.32119(18) 0.2030(5) 0.0245(11) Uani 1 1 d . . . . .
H19 H 0.848901 0.338558 0.213631 0.029 Uiso 1 1 calc R . . . .
C2 C 0.7402(5) 0.13997(19) 0.3732(5) 0.0276(11) Uani 1 1 d . . . . .
C24 C 0.4852(5) 0.15565(18) 0.0860(5) 0.0249(11) Uani 1 1 d . . . . .
C1 C 0.6277(5) 0.15990(17) 0.3819(5) 0.0250(11) Uani 1 1 d . . . . .
C12 C 0.4599(5) 0.34781(18) 0.2370(5) 0.0265(11) Uani 1 1 d . . . . .
C15 C 0.6681(5) 0.39398(18) 0.2088(5) 0.0309(12) Uani 1 1 d . . . . .
H15 H 0.739754 0.409700 0.200685 0.037 Uiso 1 1 calc R . . . .
C20 C 0.9460(5) 0.2600(2) 0.0864(5) 0.0295(12) Uani 1 1 d . . . . .
H20A H 1.027342 0.246285 0.101237 0.035 Uiso 1 1 calc R . . . .
H20B H 0.951977 0.291813 0.054571 0.035 Uiso 1 1 calc R . . . .
C6 C 0.5341(5) 0.12965(18) 0.3990(5) 0.0274(11) Uani 1 1 d . . . . .
C22 C 0.6889(5) 0.14234(18) 0.0406(5) 0.0284(11) Uani 1 1 d . . . . .
H22 H 0.741128 0.120667 0.012777 0.034 Uiso 1 1 calc R . . . .
C26 C 0.3452(5) 0.0909(2) 0.0609(6) 0.0350(13) Uani 1 1 d . . . . .
H26 H 0.267668 0.078981 0.062789 0.042 Uiso 1 1 calc R . . . .
C25 C 0.3705(5) 0.13663(19) 0.0890(5) 0.0278(11) Uani 1 1 d . . . . .
C5 C 0.5526(6) 0.0822(2) 0.4051(6) 0.0386(14) Uani 1 1 d . . . . .
H5 H 0.488855 0.062307 0.416056 0.046 Uiso 1 1 calc R . . . .
C28 C 0.5460(6) 0.07910(19) 0.0269(6) 0.0373(13) Uani 1 1 d . . . . .
H28 H 0.606379 0.059276 0.006884 0.045 Uiso 1 1 calc R . . . .
C17 C 0.4639(5) 0.39635(18) 0.2319(5) 0.0298(12) Uani 1 1 d . . . . .
H17 H 0.393852 0.413501 0.237911 0.036 Uiso 1 1 calc R . . . .
C21 C 0.8663(5) 0.2322(2) -0.0098(5) 0.0306(12) Uani 1 1 d . . . . .
H21A H 0.788777 0.248328 -0.034875 0.037 Uiso 1 1 calc R . . . .
H21B H 0.903575 0.228961 -0.084431 0.037 Uiso 1 1 calc R . . . .
C3 C 0.7557(6) 0.0927(2) 0.3811(6) 0.0390(14) Uani 1 1 d . . . . .
H3 H 0.831724 0.079733 0.376591 0.047 Uiso 1 1 calc R . . . .
C4 C 0.6619(6) 0.0637(2) 0.3956(7) 0.0466(16) Uani 1 1 d . . . . .
H4 H 0.673163 0.031061 0.398926 0.056 Uiso 1 1 calc R . . . .
C9 C 0.2554(5) 0.2408(2) 0.4780(5) 0.0285(12) Uani 1 1 d . . . . .
H9A H 0.334853 0.255730 0.501241 0.034 Uiso 1 1 calc R . . . .
H9B H 0.218441 0.239397 0.553178 0.034 Uiso 1 1 calc R . . . .
C29 C 0.1795(5) 0.1492(2) 0.1461(6) 0.0415(15) Uani 1 1 d . . . . .
H29A H 0.132643 0.137216 0.068085 0.062 Uiso 1 1 calc GR . . . .
H29B H 0.134230 0.173710 0.178677 0.062 Uiso 1 1 calc GR . . . .
H29C H 0.195663 0.124056 0.207264 0.062 Uiso 1 1 calc GR . . . .
C10 C 0.1772(5) 0.2690(2) 0.3783(5) 0.0296(12) Uani 1 1 d . . . . .
H10A H 0.094274 0.256893 0.365782 0.036 Uiso 1 1 calc R . . . .
H10B H 0.175570 0.301470 0.407013 0.036 Uiso 1 1 calc R . . . .
C16 C 0.5656(5) 0.4197(2) 0.2187(5) 0.0346(13) Uani 1 1 d . . . . .
C27 C 0.4344(6) 0.0619(2) 0.0293(6) 0.0411(15) Uani 1 1 d . . . . .
H27 H 0.417053 0.030300 0.009543 0.049 Uiso 1 1 calc R . . . .
C18 C 0.5679(7) 0.4719(2) 0.2144(7) 0.0510(18) Uani 1 1 d . . . . .
H18A H 0.640901 0.483203 0.268391 0.076 Uiso 1 1 calc GR . . . .
H18B H 0.497577 0.484198 0.243472 0.076 Uiso 1 1 calc GR . . . .
H18C H 0.566799 0.482079 0.128594 0.076 Uiso 1 1 calc GR . . . .
C7 C 0.9371(5) 0.1527(2) 0.3364(7) 0.0443(15) Uani 1 1 d . . . . .
H7A H 0.923750 0.132374 0.263224 0.066 Uiso 1 1 calc GR . . . .
H7B H 0.973484 0.134876 0.410183 0.066 Uiso 1 1 calc GR . . . .
H7C H 0.990889 0.177984 0.323212 0.066 Uiso 1 1 calc GR . . . .
O10 O 0.2406(7) 0.0579(3) 0.4835(9) 0.106(3) Uani 1 1 d . . . . .
H10 H 0.210554 0.079648 0.518611 0.159 Uiso 1 1 calc GR . . . .
O13 O 1.1620(13) 0.4345(6) 0.2227(15) 0.100(3) Uani 0.617(9) 1 d . U P A 1
C30 C 0.1500(11) 0.0350(4) 0.4015(13) 0.111(4) Uani 1 1 d . . . . .
H30A H 0.176206 0.029567 0.322079 0.166 Uiso 1 1 calc GR . . . .
H30B H 0.077369 0.054038 0.387137 0.166 Uiso 1 1 calc GR . . . .
H30C H 0.132981 0.005260 0.437823 0.166 Uiso 1 1 calc GR . . . .
O14 O 1.0533(12) 0.3680(5) 0.1622(14) 0.110(3) Uani 0.617(9) 1 d . U P A 1
O12 O 0.9578(11) 0.4314(6) 0.1819(18) 0.112(4) Uani 0.617(9) 1 d . U P A 1
O15 O 1.0386(14) 0.3941(6) 0.3521(15) 0.126(4) Uani 0.617(9) 1 d . U P A 1
O12A O 0.977(2) 0.4031(10) 0.126(2) 0.115(4) Uani 0.383(9) 1 d D U P A 2
O15A O 0.977(2) 0.4426(8) 0.279(3) 0.113(4) Uani 0.383(9) 1 d D U P A 2
O14A O 1.0735(19) 0.3662(8) 0.296(3) 0.108(4) Uani 0.383(9) 1 d D U P A 2
O13A O 1.167(2) 0.4218(10) 0.275(3) 0.111(4) Uani 0.383(9) 1 d D U P A 2
O11 O 0.8320(11) 0.0465(5) -0.0387(10) 0.175(5) Uani 1 1 d D . . . .
H11A H 0.872909 0.060326 -0.083926 0.263 Uiso 0.617(9) 1 d DR . P A 1
H11B H 0.863159 0.049336 -0.102286 0.263 Uiso 0.383(9) 1 d R . P A 2
C31 C 0.872(2) 0.0266(7) 0.0743(19) 0.105(7) Uani 0.617(9) 1 d D U P A 1
H31A H 0.897406 -0.005308 0.062353 0.158 Uiso 0.617(9) 1 calc GR . P A 1
H31B H 0.808140 0.026494 0.123052 0.158 Uiso 0.617(9) 1 calc GR . P A 1
H31C H 0.940787 0.044253 0.118925 0.158 Uiso 0.617(9) 1 calc GR . P A 1
C31A C 0.920(3) 0.0488(15) 0.068(3) 0.115(13) Uani 0.383(9) 1 d D U P A 2
H31D H 0.983475 0.026531 0.060850 0.172 Uiso 0.383(9) 1 calc GR . P A 2
H31E H 0.884769 0.041284 0.140666 0.172 Uiso 0.383(9) 1 calc GR . P A 2
H31F H 0.953393 0.080092 0.076341 0.172 Uiso 0.383(9) 1 calc GR . P A 2

loop_
_atom_site_aniso_label
_atom_site_aniso_U_11
_atom_site_aniso_U_22
_atom_site_aniso_U_33
_atom_site_aniso_U_23
_atom_site_aniso_U_13
_atom_site_aniso_U_12
Cu2 0.0169(3) 0.0250(3) 0.0257(3) -0.0025(2) 0.0055(2) 0.0005(2)
Cu1 0.0171(3) 0.0262(3) 0.0253(3) 0.0015(2) 0.0057(2) 0.0002(2)
Cl1 0.0341(8) 0.0502(10) 0.0670(11) 0.0024(8) -0.0021(8) 0.0026(7)
O2 0.0206(18) 0.0272(19) 0.041(2) 0.0075(16) 0.0016(16) -0.0004(14)
O6 0.0190(17) 0.043(2) 0.0172(17) 0.0022(15) 0.0036(14) 0.0042(15)
O8 0.0205(18) 0.030(2) 0.041(2) -0.0039(16) 0.0093(16) -0.0006(15)
O4 0.0127(16) 0.045(2) 0.0173(17) -0.0014(15) 0.0022(13) -0.0025(14)
O5 0.0246(18) 0.0233(18) 0.034(2) 0.0031(15) 0.0103(15) 0.0054(14)
O1 0.0236(19) 0.035(2) 0.036(2) 0.0023(17) 0.0050(17) 0.0036(16)
O9 0.0248(19) 0.034(2) 0.038(2) -0.0002(17) 0.0108(17) -0.0022(16)
O7 0.0207(19) 0.040(2) 0.040(2) -0.0031(18) 0.0107(17) 0.0036(16)
O3 0.0204(18) 0.044(2) 0.037(2) 0.0053(18) 0.0106(17) -0.0022(16)
N1 0.019(2) 0.041(3) 0.024(2) -0.0015(19) 0.0057(18) -0.0038(18)
N3 0.0135(19) 0.034(2) 0.020(2) 0.0047(17) 0.0027(16) 0.0050(16)
N2 0.018(2) 0.036(2) 0.019(2) -0.0013(18) 0.0027(17) 0.0056(17)
N4 0.019(2) 0.034(2) 0.022(2) -0.0018(18) 0.0066(17) 0.0011(17)
C14 0.027(3) 0.027(3) 0.020(2) 0.002(2) 0.004(2) 0.003(2)
C11 0.021(2) 0.031(3) 0.019(2) -0.003(2) 0.003(2) 0.005(2)
C23 0.029(3) 0.027(3) 0.025(3) -0.001(2) 0.003(2) 0.000(2)
C13 0.023(2) 0.022(2) 0.019(2) 0.0011(19) 0.0024(19) 0.0007(19)
C8 0.028(3) 0.031(3) 0.023(3) 0.003(2) 0.002(2) -0.007(2)
C19 0.022(3) 0.030(3) 0.020(2) 0.004(2) 0.002(2) -0.004(2)
C2 0.027(3) 0.032(3) 0.023(3) 0.000(2) 0.001(2) 0.000(2)
C24 0.026(3) 0.027(3) 0.021(2) -0.002(2) 0.001(2) 0.001(2)
C1 0.027(3) 0.024(3) 0.022(2) -0.001(2) 0.000(2) 0.001(2)
C12 0.022(3) 0.031(3) 0.024(3) -0.003(2) 0.000(2) 0.005(2)
C15 0.033(3) 0.025(3) 0.032(3) 0.003(2) 0.001(2) -0.004(2)
C20 0.021(3) 0.046(3) 0.024(3) 0.000(2) 0.007(2) 0.005(2)
C6 0.029(3) 0.030(3) 0.021(3) 0.001(2) 0.001(2) -0.003(2)
C22 0.029(3) 0.031(3) 0.025(3) 0.000(2) 0.005(2) 0.008(2)
C26 0.037(3) 0.033(3) 0.035(3) -0.001(2) 0.007(3) -0.009(2)
C25 0.032(3) 0.033(3) 0.019(2) 0.001(2) 0.006(2) 0.001(2)
C5 0.037(3) 0.030(3) 0.047(4) -0.002(3) 0.004(3) -0.002(2)
C28 0.042(3) 0.028(3) 0.043(4) -0.005(2) 0.011(3) 0.002(2)
C17 0.034(3) 0.029(3) 0.026(3) 0.000(2) 0.003(2) 0.008(2)
C21 0.027(3) 0.044(3) 0.023(3) 0.000(2) 0.010(2) 0.000(2)
C3 0.037(3) 0.035(3) 0.045(4) -0.003(3) 0.007(3) 0.010(3)
C4 0.053(4) 0.028(3) 0.057(4) -0.001(3) 0.006(3) -0.001(3)
C9 0.022(3) 0.046(3) 0.018(2) -0.003(2) 0.006(2) 0.003(2)
C29 0.029(3) 0.049(4) 0.049(4) -0.005(3) 0.014(3) -0.014(3)
C10 0.020(3) 0.053(3) 0.017(2) -0.003(2) 0.006(2) 0.005(2)
C16 0.039(3) 0.030(3) 0.033(3) 0.003(2) 0.004(3) 0.005(2)
C27 0.052(4) 0.030(3) 0.043(4) -0.005(3) 0.014(3) -0.009(3)
C18 0.062(4) 0.027(3) 0.067(5) 0.005(3) 0.020(4) -0.003(3)
C7 0.032(3) 0.049(4) 0.055(4) 0.000(3) 0.016(3) 0.005(3)
O10 0.096(5) 0.089(5) 0.144(7) -0.038(5) 0.053(5) -0.051(4)
O13 0.062(5) 0.121(7) 0.117(8) 0.004(6) 0.017(6) -0.025(5)
C30 0.097(9) 0.076(7) 0.145(11) -0.008(7) -0.015(8) 0.015(6)
O14 0.091(6) 0.104(7) 0.128(7) -0.040(6) 0.004(6) -0.002(5)
O12 0.069(5) 0.123(7) 0.138(8) 0.011(7) 0.000(6) 0.030(5)
O15 0.112(7) 0.159(8) 0.106(7) 0.020(6) 0.020(6) -0.003(6)
O12A 0.086(7) 0.136(9) 0.115(8) -0.004(7) -0.003(7) -0.012(7)
O15A 0.085(7) 0.125(8) 0.130(9) -0.009(7) 0.025(7) 0.018(7)
O14A 0.083(7) 0.109(8) 0.129(9) 0.017(7) 0.016(7) 0.011(6)
O13A 0.068(6) 0.127(9) 0.134(9) -0.014(8) 0.006(7) -0.008(6)
O11 0.145(10) 0.268(14) 0.120(8) 0.035(9) 0.045(7) 0.057(10)
C31 0.108(13) 0.083(12) 0.121(14) 0.044(10) 0.009(11) 0.027(10)
C31A 0.12(2) 0.13(2) 0.104(19) -0.006(16) 0.023(16) 0.020(16)

loop_
_atom_type_symbol
_atom_type_description
_atom_type_scat_dispersion_real
_atom_type_scat_dispersion_imag
_atom_type_scat_source
C C 0.0033 0.0016 'International Tables Vol C Tables 4.2.6.8 and 6.1.1.4'
H H 0.0000 0.0000 'International Tables Vol C Tables 4.2.6.8 and 6.1.1.4'
Cl Cl 0.1484 0.1585 'International Tables Vol C Tables 4.2.6.8 and 6.1.1.4'
Cu Cu 0.3201 1.2651 'International Tables Vol C Tables 4.2.6.8 and 6.1.1.4'
N N 0.0061 0.0033 'International Tables Vol C Tables 4.2.6.8 and 6.1.1.4'
O O 0.0106 0.0060 'International Tables Vol C Tables 4.2.6.8 and 6.1.1.4'

loop_
_geom_angle_atom_site_label_1
_geom_angle_atom_site_label_2
_geom_angle_atom_site_label_3
_geom_angle
_geom_angle_site_symmetry_1
_geom_angle_site_symmetry_3
_geom_angle_publ_flag
O8 Cu2 O5 82.64(15) . . ?
O8 Cu2 N3 166.55(16) . . ?
O8 Cu2 N4 90.91(17) . . ?
O5 Cu2 N3 85.40(16) . . ?
O5 Cu2 N4 173.55(17) . . ?
N4 Cu2 N3 101.00(17) . . ?
O2 Cu1 O5 84.38(15) . . ?
O2 Cu1 N1 89.78(17) . . ?
O2 Cu1 N2 164.72(17) . . ?
O5 Cu1 N1 172.75(17) . . ?
O5 Cu1 N2 85.75(16) . . ?
N1 Cu1 N2 100.83(18) . . ?
O14 Cl1 O13 107.7(10) . . ?
O12 Cl1 O13 110.9(10) . . ?
O12 Cl1 O14 103.0(10) . . ?
O12 Cl1 O15 107.4(10) . . ?
O15 Cl1 O13 120.9(9) . . ?
O15 Cl1 O14 105.2(10) . . ?
O12A Cl1 O15A 91.1(15) . . ?
O12A Cl1 O14A 108.2(15) . . ?
O14A Cl1 O15A 118.4(14) . . ?
O13A Cl1 O12A 139.5(16) . . ?
O13A Cl1 O15A 108.8(17) . . ?
O13A Cl1 O14A 93.1(16) . . ?
C1 O2 Cu1 124.2(3) . . ?
C20 O6 N3 110.9(3) . . ?
C24 O8 Cu2 127.7(3) . . ?
N2 O4 C10 111.4(4) . . ?
Cu2 O5 Cu1 103.06(16) . . ?
C13 O5 Cu2 129.2(3) . . ?
C13 O5 Cu1 127.7(3) . . ?
C2 O1 C7 116.3(4) . . ?
C25 O9 C29 117.1(4) . . ?
N4 O7 C21 110.8(4) . . ?
N1 O3 C9 110.2(4) . . ?
O3 N1 Cu1 124.8(3) . . ?
C8 N1 Cu1 123.5(4) . . ?
C8 N1 O3 110.3(4) . . ?
O6 N3 Cu2 119.0(3) . . ?
C19 N3 Cu2 129.3(3) . . ?
C19 N3 O6 111.4(4) . . ?
O4 N2 Cu1 119.2(3) . . ?
C11 N2 Cu1 128.9(4) . . ?
C11 N2 O4 111.7(4) . . ?
O7 N4 Cu2 123.7(3) . . ?
C22 N4 Cu2 125.8(4) . . ?
C22 N4 O7 109.7(4) . . ?
C13 C14 C19 121.4(5) . . ?
C15 C14 C13 120.3(5) . . ?
C15 C14 C19 118.2(5) . . ?
N2 C11 H11 118.0 . . ?
N2 C11 C12 124.0(5) . . ?
C12 C11 H11 118.0 . . ?
C24 C23 C22 121.9(5) . . ?
C24 C23 C28 121.0(5) . . ?
C28 C23 C22 117.1(5) . . ?
O5 C13 C14 120.6(4) . . ?
O5 C13 C12 121.2(5) . . ?
C14 C13 C12 118.3(4) . . ?
N1 C8 H8 117.6 . . ?
N1 C8 C6 124.8(5) . . ?
C6 C8 H8 117.6 . . ?
N3 C19 C14 124.0(5) . . ?
N3 C19 H19 118.0 . . ?
C14 C19 H19 118.0 . . ?
O1 C2 C1 114.3(5) . . ?
O1 C2 C3 125.5(5) . . ?
C3 C2 C1 120.2(5) . . ?
O8 C24 C23 124.1(5) . . ?
O8 C24 C25 118.5(5) . . ?
C23 C24 C25 117.4(5) . . ?
O2 C1 C2 118.7(5) . . ?
O2 C1 C6 123.5(5) . . ?
C6 C1 C2 117.8(5) . . ?
C13 C12 C11 121.1(5) . . ?
C17 C12 C11 119.1(5) . . ?
C17 C12 C13 119.8(5) . . ?
C14 C15 H15 119.4 . . ?
C14 C15 C16 121.1(5) . . ?
C16 C15 H15 119.4 . . ?
O6 C20 H20A 109.1 . . ?
O6 C20 H20B 109.1 . . ?
O6 C20 C21 112.6(4) . . ?
H20A C20 H20B 107.8 . . ?
C21 C20 H20A 109.1 . . ?
C21 C20 H20B 109.1 . . ?
C1 C6 C8 121.7(5) . . ?
C5 C6 C8 117.8(5) . . ?
C5 C6 C1 120.4(5) . . ?
N4 C22 C23 125.6(5) . . ?
N4 C22 H22 117.2 . . ?
C23 C22 H22 117.2 . . ?
C25 C26 H26 120.1 . . ?
C25 C26 C27 119.9(5) . . ?
C27 C26 H26 120.1 . . ?
O9 C25 C24 114.3(5) . . ?
C26 C25 O9 124.3(5) . . ?
C26 C25 C24 121.4(5) . . ?
C6 C5 H5 119.5 . . ?
C4 C5 C6 120.9(6) . . ?
C4 C5 H5 119.5 . . ?
C23 C28 H28 119.8 . . ?
C27 C28 C23 120.3(6) . . ?
C27 C28 H28 119.8 . . ?
C12 C17 H17 119.0 . . ?
C16 C17 C12 122.1(5) . . ?
C16 C17 H17 119.0 . . ?
O7 C21 C20 110.7(4) . . ?
O7 C21 H21A 109.5 . . ?
O7 C21 H21B 109.5 . . ?
C20 C21 H21A 109.5 . . ?
C20 C21 H21B 109.5 . . ?
H21A C21 H21B 108.1 . . ?
C2 C3 H3 119.5 . . ?
C2 C3 C4 120.9(6) . . ?
C4 C3 H3 119.5 . . ?
C5 C4 C3 119.8(6) . . ?
C5 C4 H4 120.1 . . ?
C3 C4 H4 120.1 . . ?
O3 C9 H9A 109.7 . . ?
O3 C9 H9B 109.7 . . ?
O3 C9 C10 110.0(4) . . ?
H9A C9 H9B 108.2 . . ?
C10 C9 H9A 109.7 . . ?
C10 C9 H9B 109.7 . . ?
O9 C29 H29A 109.5 . . ?
O9 C29 H29B 109.5 . . ?
O9 C29 H29C 109.5 . . ?
H29A C29 H29B 109.5 . . ?
H29A C29 H29C 109.5 . . ?
H29B C29 H29C 109.5 . . ?
O4 C10 C9 112.8(4) . . ?
O4 C10 H10A 109.0 . . ?
O4 C10 H10B 109.0 . . ?
C9 C10 H10A 109.0 . . ?
C9 C10 H10B 109.0 . . ?
H10A C10 H10B 107.8 . . ?
C15 C16 C18 120.5(6) . . ?
C17 C16 C15 118.4(5) . . ?
C17 C16 C18 121.1(5) . . ?
C26 C27 H27 120.0 . . ?
C28 C27 C26 120.0(5) . . ?
C28 C27 H27 120.0 . . ?
C16 C18 H18A 109.5 . . ?
C16 C18 H18B 109.5 . . ?
C16 C18 H18C 109.5 . . ?
H18A C18 H18B 109.5 . . ?
H18A C18 H18C 109.5 . . ?
H18B C18 H18C 109.5 . . ?
O1 C7 H7A 109.5 . . ?
O1 C7 H7B 109.5 . . ?
O1 C7 H7C 109.5 . . ?
H7A C7 H7B 109.5 . . ?
H7A C7 H7C 109.5 . . ?
H7B C7 H7C 109.5 . . ?
C30 O10 H10 109.5 . . ?
O10 C30 H30A 109.5 . . ?
O10 C30 H30B 109.5 . . ?
O10 C30 H30C 109.5 . . ?
H30A C30 H30B 109.5 . . ?
H30A C30 H30C 109.5 . . ?
H30B C30 H30C 109.5 . . ?
C31 O11 H11A 127.1 . . ?
C31A O11 H11B 109.8 . . ?
O11 C31 H31A 109.5 . . ?
O11 C31 H31B 109.5 . . ?
O11 C31 H31C 109.5 . . ?
H31A C31 H31B 109.5 . . ?
H31A C31 H31C 109.5 . . ?
H31B C31 H31C 109.5 . . ?
O11 C31A H31D 109.5 . . ?
O11 C31A H31E 109.5 . . ?
O11 C31A H31F 109.5 . . ?
H31D C31A H31E 109.5 . . ?
H31D C31A H31F 109.5 . . ?
H31E C31A H31F 109.5 . . ?

loop_
_geom_bond_atom_site_label_1
_geom_bond_atom_site_label_2
_geom_bond_distance
_geom_bond_site_symmetry_2
_geom_bond_publ_flag
Cu2 O8 1.897(4) . ?
Cu2 O5 1.948(3) . ?
Cu2 N3 1.964(4) . ?
Cu2 N4 1.962(4) . ?
Cu1 O2 1.905(4) . ?
Cu1 O5 1.960(4) . ?
Cu1 N1 1.962(4) . ?
Cu1 N2 1.964(4) . ?
Cl1 O13 1.438(13) . ?
Cl1 O14 1.426(12) . ?
Cl1 O12 1.332(13) . ?
Cl1 O15 1.393(15) . ?
Cl1 O12A 1.36(2) . ?
Cl1 O15A 1.46(2) . ?
Cl1 O14A 1.40(2) . ?
Cl1 O13A 1.31(2) . ?
O2 C1 1.317(6) . ?
O6 N3 1.430(5) . ?
O6 C20 1.430(6) . ?
O8 C24 1.332(6) . ?
O4 N2 1.422(5) . ?
O4 C10 1.434(6) . ?
O5 C13 1.319(6) . ?
O1 C2 1.369(6) . ?
O1 C7 1.426(7) . ?
O9 C25 1.376(6) . ?
O9 C29 1.430(6) . ?
O7 N4 1.418(5) . ?
O7 C21 1.434(7) . ?
O3 N1 1.425(5) . ?
O3 C9 1.435(7) . ?
N1 C8 1.294(7) . ?
N3 C19 1.279(7) . ?
N2 C11 1.288(7) . ?
N4 C22 1.282(7) . ?
C14 C13 1.407(7) . ?
C14 C19 1.450(7) . ?
C14 C15 1.398(7) . ?
C11 H11 0.9500 . ?
C11 C12 1.448(7) . ?
C23 C24 1.398(7) . ?
C23 C22 1.445(7) . ?
C23 C28 1.405(8) . ?
C13 C12 1.414(7) . ?
C8 H8 0.9500 . ?
C8 C6 1.436(8) . ?
C19 H19 0.9500 . ?
C2 C1 1.421(7) . ?
C2 C3 1.379(8) . ?
C24 C25 1.420(7) . ?
C1 C6 1.415(7) . ?
C12 C17 1.404(7) . ?
C15 H15 0.9500 . ?
C15 C16 1.403(8) . ?
C20 H20A 0.9900 . ?
C20 H20B 0.9900 . ?
C20 C21 1.488(8) . ?
C6 C5 1.385(8) . ?
C22 H22 0.9500 . ?
C26 H26 0.9500 . ?
C26 C25 1.373(8) . ?
C26 C27 1.408(9) . ?
C5 H5 0.9500 . ?
C5 C4 1.374(9) . ?
C28 H28 0.9500 . ?
C28 C27 1.366(9) . ?
C17 H17 0.9500 . ?
C17 C16 1.368(8) . ?
C21 H21A 0.9900 . ?
C21 H21B 0.9900 . ?
C3 H3 0.9500 . ?
C3 C4 1.388(9) . ?
C4 H4 0.9500 . ?
C9 H9A 0.9900 . ?
C9 H9B 0.9900 . ?
C9 C10 1.509(7) . ?
C29 H29A 0.9800 . ?
C29 H29B 0.9800 . ?
C29 H29C 0.9800 . ?
C10 H10A 0.9900 . ?
C10 H10B 0.9900 . ?
C16 C18 1.508(8) . ?
C27 H27 0.9500 . ?
C18 H18A 0.9800 . ?
C18 H18B 0.9800 . ?
C18 H18C 0.9800 . ?
C7 H7A 0.9800 . ?
C7 H7B 0.9800 . ?
C7 H7C 0.9800 . ?
O10 H10 0.8400 . ?
O10 C30 1.399(12) . ?
C30 H30A 0.9800 . ?
C30 H30B 0.9800 . ?
C30 H30C 0.9800 . ?
O11 H11A 0.8400 . ?
O11 H11B 0.8400 . ?
O11 C31 1.361(17) . ?
O11 C31A 1.38(2) . ?
C31 H31A 0.9800 . ?
C31 H31B 0.9800 . ?
C31 H31C 0.9800 . ?
C31A H31D 0.9800 . ?
C31A H31E 0.9800 . ?
C31A H31F 0.9800 . ?
